data_2018584
loop_
_publ_author_name
'Santos, L. M.'
'Legendre, A. O.'
'Villis, P. C. M.'
'Viegas Jr, C.'
'Doriguetto, A. C.'

_publ_section_title
;
 (+-)-2,2-Dimethyl-5-oxotetrahydrofuran-3-carboxylic acid (terebic acid):
 a racemic layered structure
;
_journal_coeditor_code UK3046
_journal_issue 8
_journal_name_full 'Acta Crystallographica Section C'
_journal_page_first o294
_journal_page_last o297
_journal_paper_doi 10.1107/S0108270112029563
_journal_volume 68
_journal_year 2012
_chemical_formula_analytical 'C7 H10 O4'
_chemical_formula_iupac 'C7 H10 O4'
_chemical_formula_moiety 'C7 H10 O4'
_chemical_formula_sum 'C7 H10 O4'
_chemical_formula_weight 158.15
_chemical_name_common 'terebic acid'
_chemical_name_systematic
;
(+-)-2,2-Dimethyl-5-oxotetrahydrofuran-3-carboxylic acid
;
_space_group_IT_number 14
_symmetry_cell_setting monoclinic
_symmetry_space_group_name_Hall '-P 2ybc'
_symmetry_space_group_name_H-M 'P 1 21/c 1'
_atom_sites_solution_hydrogens geom
_atom_sites_solution_primary direct
_atom_sites_solution_secondary difmap
_audit_creation_method 'WinGX routine CIF_UPDATE'
_cell_angle_alpha 90.00
_cell_angle_beta 97.070(10)
_cell_angle_gamma 90.00
_cell_formula_units_Z 4
_cell_length_a 5.9890(10)
_cell_length_b 5.6630(10)
_cell_length_c 22.2820(10)
_cell_measurement_reflns_used 2814
_cell_measurement_temperature 293(2)
_cell_measurement_theta_max 25.682
_cell_measurement_theta_min 2.91
_cell_volume 749.96(19)
_computing_cell_refinement '<i>SCALEPACK</i> (Otwinowski & Minor, 1997)'
_computing_data_collection '<i>COLLECT</i> (Nonius, 1999)'
_computing_data_reduction '<i>DENZO and SCALEPACK</i> (Otwinowski & Minor, 1997)'
_computing_molecular_graphics 'ORTEP-3 for Windows (Farrugia, 1997) and Mercury (Macrae <i>et al.</i>, 2006)'
_computing_publication_material '<i>WinGX</i> (Farrugia, 1999) and <i>publCIF</i> (Westrip, 2010)'
_computing_structure_refinement '<i>SHELXL97</i> (Sheldrick, 2008)'
_computing_structure_solution '<i>SHELXS97</i> (Sheldrick, 2008)'
_diffrn_ambient_temperature 293(2)
_diffrn_detector_area_resol_mean 9
_diffrn_measured_fraction_theta_full 0.99
_diffrn_measured_fraction_theta_max 0.99
_diffrn_measurement_device_type KappaCCD
_diffrn_measurement_method CCD
_diffrn_radiation_monochromator graphite
_diffrn_radiation_type MoK\a
_diffrn_radiation_wavelength 0.71073
_diffrn_reflns_av_R_equivalents 0.0338
_diffrn_reflns_limit_h_max 7
_diffrn_reflns_limit_h_min -7
_diffrn_reflns_limit_k_max 6
_diffrn_reflns_limit_k_min -7
_diffrn_reflns_limit_l_max 27
_diffrn_reflns_limit_l_min -27
_diffrn_reflns_number 2864
_diffrn_reflns_theta_full 26.37
_diffrn_reflns_theta_max 26.37
_diffrn_reflns_theta_min 3.43
_exptl_absorpt_coefficient_mu 0.116
_exptl_absorpt_correction_type none
_exptl_crystal_colour colourless
_exptl_crystal_density_diffrn 1.401
_exptl_crystal_density_method 'not measured'
_exptl_crystal_description prism
_exptl_crystal_F_000 336
_exptl_crystal_size_max 0.09
_exptl_crystal_size_mid 0.06
_exptl_crystal_size_min 0.03
_refine_diff_density_max 0.171
_refine_diff_density_min -0.131
_refine_ls_extinction_method none
_refine_ls_goodness_of_fit_ref 1.04
_refine_ls_hydrogen_treatment mixed
_refine_ls_matrix_type full
_refine_ls_number_parameters 105
_refine_ls_number_reflns 1516
_refine_ls_number_restraints 0
_refine_ls_restrained_S_all 1.04
_refine_ls_R_factor_all 0.0601
_refine_ls_R_factor_gt 0.0423
_refine_ls_shift/su_max 0
_refine_ls_shift/su_mean 0
_refine_ls_structure_factor_coef Fsqd
_refine_ls_weighting_details 'calc w=1/[\s^2^(Fo^2^)+(0.0610P)^2^+0.0594P] where P=(Fo^2^+2Fc^2^)/3'
_refine_ls_weighting_scheme calc
_refine_ls_wR_factor_ref 0.1148
_reflns_number_gt 1130
_reflns_number_total 1516
_reflns_threshold_expression >2\s(I)
_cod_data_source_file uk3046.cif
_cod_data_source_block I
_cod_original_cell_volume 750.0(2)
_cod_original_sg_symbol_H-M 'P 21/c'
_cod_database_code 2018584
_cod_database_fobs_code 2018584

loop_
_symmetry_equiv_pos_as_xyz
'x, y, z'
'-x, y+1/2, -z+1/2'
'-x, -y, -z'
'x, -y-1/2, z-1/2'

loop_
_atom_site_type_symbol
_atom_site_label
_atom_site_fract_x
_atom_site_fract_y
_atom_site_fract_z
_atom_site_U_iso_or_equiv
_atom_site_adp_type
_atom_site_calc_flag
_atom_site_refinement_flags
_atom_site_occupancy
C C1 0.1384(2) 0.7159(2) 0.09276(6) 0.0421(4) Uani d . 1
H H1 0.0216 0.8344 0.0813 0.051 Uiso calc R 1
C C2 0.3341(2) 0.7630(3) 0.05786(6) 0.0497(4) Uani d . 1
H H2A 0.4144 0.6183 0.0514 0.06 Uiso calc R 1
H H2B 0.2838 0.8347 0.019 0.06 Uiso calc R 1
C C3 0.4780(2) 0.9284(3) 0.09742(7) 0.0461(4) Uani d . 1
C C4 0.2389(2) 0.7599(2) 0.15913(6) 0.0435(4) Uani d . 1
C C5 0.0359(2) 0.4746(3) 0.08306(7) 0.0459(4) Uani d . 1
C C6 0.0779(3) 0.8764(3) 0.19646(7) 0.0587(5) Uani d . 1
H H6A 0.0288 1.0241 0.1782 0.088 Uiso calc R 1
H H6B 0.1519 0.9041 0.2366 0.088 Uiso calc R 1
H H6C -0.0498 0.7755 0.1984 0.088 Uiso calc R 1
C C7 0.3506(3) 0.5455(3) 0.19020(7) 0.0566(4) Uani d . 1
H H7A 0.4523 0.477 0.165 0.085 Uiso calc R 1
H H7B 0.2379 0.4317 0.1972 0.085 Uiso calc R 1
H H7C 0.4325 0.5918 0.2281 0.085 Uiso calc R 1
O O1 0.63122(18) 1.0478(2) 0.08425(5) 0.0612(4) Uani d . 1
O O2 -0.15315(18) 0.4562(2) 0.10829(6) 0.0639(4) Uani d . 1
H H2 -0.219(3) 0.308(4) 0.0998(9) 0.096 Uiso d . 1
O O3 0.41873(16) 0.93195(19) 0.15283(4) 0.0507(3) Uani d . 1
O O4 0.11153(18) 0.3154(2) 0.05664(5) 0.0626(4) Uani d . 1

loop_
_atom_site_aniso_label
_atom_site_aniso_U_11
_atom_site_aniso_U_22
_atom_site_aniso_U_33
_atom_site_aniso_U_12
_atom_site_aniso_U_13
_atom_site_aniso_U_23
C1 0.0389(7) 0.0393(8) 0.0478(8) -0.0059(6) 0.0032(6) 0.0004(6)
C2 0.0526(9) 0.0519(10) 0.0453(8) -0.0129(7) 0.0087(6) -0.0011(7)
C3 0.0426(8) 0.0454(9) 0.0503(9) -0.0076(7) 0.0063(6) 0.0033(7)
C4 0.0445(8) 0.0411(9) 0.0455(8) -0.0082(6) 0.0082(6) 0.0000(6)
C5 0.0423(8) 0.0443(9) 0.0505(8) -0.0057(7) 0.0029(6) 0.0007(7)
C6 0.0634(10) 0.0574(10) 0.0574(9) -0.0036(8) 0.0162(8) -0.0086(8)
C7 0.0612(10) 0.0534(10) 0.0538(9) -0.0022(8) 0.0013(7) 0.0054(8)
O1 0.0539(6) 0.0612(8) 0.0691(8) -0.0224(6) 0.0104(5) 0.0028(6)
O2 0.0529(7) 0.0536(7) 0.0888(9) -0.0180(6) 0.0231(6) -0.0115(6)
O3 0.0526(6) 0.0502(7) 0.0488(6) -0.0173(5) 0.0043(4) -0.0033(5)
O4 0.0618(7) 0.0473(7) 0.0804(8) -0.0077(6) 0.0154(6) -0.0135(6)

loop_
_atom_type_symbol
_atom_type_description
_atom_type_scat_dispersion_real
_atom_type_scat_dispersion_imag
_atom_type_scat_source
C C 0.0033 0.0016 'International Tables Vol C Tables 4.2.6.8 and 6.1.1.4'
H H 0 0 'International Tables Vol C Tables 4.2.6.8 and 6.1.1.4'
O O 0.0106 0.006 'International Tables Vol C Tables 4.2.6.8 and 6.1.1.4'

loop_
_geom_angle_atom_site_label_1
_geom_angle_atom_site_label_2
_geom_angle_atom_site_label_3
_geom_angle
C5 C1 C2 114.61(12)
C5 C1 C4 112.84(11)
C2 C1 C4 103.22(11)
C5 C1 H1 108.6
C2 C1 H1 108.6
C4 C1 H1 108.6
C3 C2 C1 103.68(12)
C3 C2 H2A 111
C1 C2 H2A 111
C3 C2 H2B 111
C1 C2 H2B 111
H2A C2 H2B 109
O1 C3 O3 121.16(13)
O1 C3 C2 127.77(13)
O3 C3 C2 111.07(12)
O3 C4 C6 106.80(12)
O3 C4 C7 106.71(11)
C6 C4 C7 112.17(13)
O3 C4 C1 102.64(10)
C6 C4 C1 113.54(12)
C7 C4 C1 114.00(12)
O4 C5 O2 122.91(14)
O4 C5 C1 125.68(14)
O2 C5 C1 111.40(13)
C4 C6 H6A 109.5
C4 C6 H6B 109.5
H6A C6 H6B 109.5
C4 C6 H6C 109.5
H6A C6 H6C 109.5
H6B C6 H6C 109.5
C4 C7 H7A 109.5
C4 C7 H7B 109.5
H7A C7 H7B 109.5
C4 C7 H7C 109.5
H7A C7 H7C 109.5
H7B C7 H7C 109.5
C5 O2 H2 110.1(12)
C3 O3 C4 111.19(11)

loop_
_geom_bond_atom_site_label_1
_geom_bond_atom_site_label_2
_geom_bond_distance
C1 C5 1.503(2)
C1 C2 1.5080(19)
C1 C4 1.5468(19)
C1 H1 0.98
C2 C3 1.487(2)
C2 H2A 0.97
C2 H2B 0.97
C3 O1 1.2049(17)
C3 O3 1.3262(17)
C4 O3 1.4718(16)
C4 C6 1.501(2)
C4 C7 1.512(2)
C5 O4 1.1958(18)
C5 O2 1.3285(18)
C6 H6A 0.96
C6 H6B 0.96
C6 H6C 0.96
C7 H7A 0.96
C7 H7B 0.96
C7 H7C 0.96
O2 H2 0.94(2)

loop_
_geom_hbond_atom_site_label_D
_geom_hbond_atom_site_label_H
_geom_hbond_atom_site_label_A
_geom_hbond_site_symmetry_A
_geom_hbond_distance_DH
_geom_hbond_distance_HA
_geom_hbond_distance_DA
_geom_hbond_angle_DHA
_geom_hbond_publ_flag
C2 H2A O4 . 0.97 2.51 2.863(2) 101.3 yes
O2 H2 O1 1_445 0.91(2) 1.77(2) 2.673(2) 174(2) yes
C2 H2B O1 3_675 0.97 2.51 3.373(2) 148.7 yes
C1 H1 O1 1_455 0.98 2.64 3.557(2) 155.9 yes

loop_
_cod_related_entry_id
_cod_related_entry_database
_cod_related_entry_code
1 ChemSpider 91750
